data_7108219
loop_
_publ_author_name
'Arijit Mallick'
'Tanay Kundu'
'Rahul Banerjee'

_publ_section_title
;
 Correlation between coordinated water content and proton conductivity in
 Ca-BTC-based metal-organic frameworks
;
_journal_name_full Chem.Commun.
_journal_page_first 8829
_journal_paper_doi 10.1039/c2cc34006b
_journal_volume 48
_journal_year 2012
_chemical_formula_moiety 'C28 H9 Ca3 N3 O14.98, C'
_chemical_formula_sum 'C29 H9 Ca3 N3 O14.98'
_chemical_formula_weight 759.34
_chemical_name_common Ca-BTC-DMF-313K
_chemical_name_systematic
;
?
;
_space_group_IT_number 5
_symmetry_cell_setting monoclinic
_symmetry_space_group_name_Hall 'C 2y'
_symmetry_space_group_name_H-M 'C 1 2 1'
_atom_sites_solution_hydrogens geom
_atom_sites_solution_primary direct
_atom_sites_solution_secondary difmap
_audit_creation_method SHELXL-97
_cell_angle_alpha 90.00
_cell_angle_beta 93.2540(18)
_cell_angle_gamma 90.00
_cell_formula_units_Z 4
_cell_length_a 16.2817(3)
_cell_length_b 13.5141(3)
_cell_length_c 15.7591(3)
_cell_measurement_temperature 313(2)
_cell_volume 3461.92(12)
_computing_cell_refinement 'Bruker SMART'
_computing_data_collection 'Bruker SMART'
_computing_data_reduction 'Bruker SMART'
_computing_molecular_graphics 'Bruker SHELXTL'
_computing_publication_material 'Bruker SHELXTL'
_computing_structure_refinement 'Bruker SHELXTL'
_computing_structure_solution 'Bruker SHELXTL'
_diffrn_ambient_temperature 313(2)
_diffrn_measured_fraction_theta_full 0.967
_diffrn_measured_fraction_theta_max 0.967
_diffrn_radiation_monochromator graphite
_diffrn_radiation_source 'fine-focus sealed tube'
_diffrn_radiation_type MoK\a
_diffrn_radiation_wavelength 0.71073
_diffrn_reflns_av_R_equivalents 0.0203
_diffrn_reflns_av_sigmaI/netI 0.0456
_diffrn_reflns_limit_h_max 21
_diffrn_reflns_limit_h_min -10
_diffrn_reflns_limit_k_max 17
_diffrn_reflns_limit_k_min -16
_diffrn_reflns_limit_l_max 20
_diffrn_reflns_limit_l_min -20
_diffrn_reflns_number 8481
_diffrn_reflns_theta_full 28.08
_diffrn_reflns_theta_max 28.08
_diffrn_reflns_theta_min 3.01
_exptl_absorpt_coefficient_mu 0.549
_exptl_absorpt_correction_T_max 0.906
_exptl_absorpt_correction_T_min 0.848
_exptl_absorpt_correction_type multi-scan
_exptl_absorpt_process_details 'Blessing, Acta Cryst. (1995) A51 33-58'
_exptl_crystal_colour Colorless
_exptl_crystal_density_diffrn 1.457
_exptl_crystal_density_method 'not measured'
_exptl_crystal_description block
_exptl_crystal_F_000 1535.2
_exptl_crystal_size_max 0.32
_exptl_crystal_size_mid 0.25
_exptl_crystal_size_min 0.18
_refine_diff_density_max 0.979
_refine_diff_density_min -0.973
_refine_diff_density_rms 0.107
_refine_ls_abs_structure_details 'Flack H D (1983), Acta Cryst. A39, 876-881'
_refine_ls_abs_structure_Flack -0.02(5)
_refine_ls_extinction_method none
_refine_ls_goodness_of_fit_ref 1.062
_refine_ls_hydrogen_treatment constr
_refine_ls_matrix_type full
_refine_ls_number_parameters 384
_refine_ls_number_reflns 6352
_refine_ls_number_restraints 1
_refine_ls_restrained_S_all 1.062
_refine_ls_R_factor_all 0.0647
_refine_ls_R_factor_gt 0.0610
_refine_ls_shift/su_max 0.001
_refine_ls_shift/su_mean 0.000
_refine_ls_structure_factor_coef Fsqd
_refine_ls_weighting_details 'calc w=1/[\s^2^(Fo^2^)+(0.1102P)^2^+6.7123P] where P=(Fo^2^+2Fc^2^)/3'
_refine_ls_weighting_scheme calc
_refine_ls_wR_factor_gt 0.1671
_refine_ls_wR_factor_ref 0.1728
_reflns_number_gt 5946
_reflns_number_total 8481
_reflns_threshold_expression >2sigma(I)
_cod_data_source_file c2cc34006b.txt
_cod_data_source_block Ca-BTC-DMF-313K
_cod_original_sg_symbol_H-M 'C 2'
_cod_database_code 7108219

loop_
_symmetry_equiv_pos_as_xyz
'x, y, z'
'-x, y, -z'
'x+1/2, y+1/2, z'
'-x+1/2, y+1/2, -z'

loop_
_atom_site_label
_atom_site_type_symbol
_atom_site_fract_x
_atom_site_fract_y
_atom_site_fract_z
_atom_site_U_iso_or_equiv
_atom_site_adp_type
_atom_site_occupancy
_atom_site_symmetry_multiplicity
_atom_site_calc_flag
_atom_site_refinement_flags
Ca1 Ca 0.83952(5) 0.49366(6) 0.69240(5) 0.01855(19) Uani 1 1 d .
Ca2 Ca 0.88322(5) 0.29920(7) 0.52193(5) 0.0232(2) Uani 1 1 d .
Ca3 Ca 0.91303(6) 0.57405(7) 0.91462(5) 0.0251(2) Uani 1 1 d .
O1 O 0.94520(19) 0.5793(3) 0.76402(19) 0.0246(6) Uani 1 1 d .
O2 O 0.9419(2) 0.3683(3) 0.6612(2) 0.0322(8) Uani 1 1 d .
O3 O 0.8530(3) 0.4263(3) 0.8383(3) 0.0446(10) Uani 1 1 d .
C4 C 0.9908(3) 0.6546(4) 0.7702(3) 0.0243(9) Uani 1 1 d .
O5 O 0.9924(3) 0.7119(3) 0.8324(2) 0.0411(10) Uani 1 1 d .
O6 O 1.0246(2) 0.2749(2) 0.59081(18) 0.0248(7) Uani 1 1 d .
O7 O 0.8283(2) 0.4835(4) 1.0163(2) 0.0452(11) Uani 1 1 d .
O8 O 0.8492(3) 0.5727(4) 0.5633(2) 0.0445(10) Uani 1 1 d .
C9 C 1.0080(3) 0.3216(3) 0.6565(3) 0.0213(9) Uani 1 1 d .
C10 C 1.1835(3) 0.3243(4) 0.8685(3) 0.0298(11) Uani 1 1 d .
H10 H 1.2230 0.3267 0.9135 0.036 Uiso 1 1 calc R
O11 O 1.0492(3) 0.5205(4) 0.9322(3) 0.0565(14) Uani 1 1 d .
C12 C 1.0679(3) 0.3182(4) 0.7319(3) 0.0255(10) Uani 1 1 d .
C13 C 1.1298(3) 0.2492(4) 0.7388(3) 0.0248(9) Uani 1 1 d .
H13 H 1.1325 0.2009 0.6970 0.030 Uiso 1 1 calc R
O14 O 0.7666(2) 0.6278(3) 0.7447(3) 0.0440(10) Uani 1 1 d .
N15 N 0.8033(10) 0.2799(9) 0.8759(8) 0.138(3) Uani 1 1 d .
C16 C 1.0999(3) 0.7543(4) 0.7048(3) 0.0274(10) Uani 1 1 d .
H16 H 1.0963 0.7996 0.7488 0.033 Uiso 1 1 calc R
C17 C 1.0559(3) 0.6034(4) 0.6356(3) 0.0262(9) Uani 1 1 d .
H17 H 1.0234 0.5468 0.6339 0.031 Uiso 1 1 calc R
C18 C 0.8856(3) 0.4704(4) 1.0700(3) 0.0290(10) Uani 1 1 d .
C19 C 0.7155(3) 0.3530(4) 0.6507(3) 0.0304(10) Uani 1 1 d .
C20 C 1.1601(3) 0.7014(4) 0.5768(3) 0.0271(10) Uani 1 1 d .
H20 H 1.1966 0.7120 0.5344 0.033 Uiso 1 1 calc R
O21 O 0.7751(2) 0.3547(3) 0.6031(3) 0.0419(10) Uani 1 1 d .
C22 C 1.0494(3) 0.6720(4) 0.7009(3) 0.0245(9) Uani 1 1 d .
C23 C 0.8785(3) 0.5439(4) 0.4951(3) 0.0364(13) Uani 1 1 d .
C24 C 1.0628(3) 0.3910(4) 0.7948(3) 0.0286(10) Uani 1 1 d .
H24 H 1.0206 0.4374 0.7909 0.034 Uiso 1 1 calc R
C25 C 1.1111(3) 0.6198(4) 0.5732(3) 0.0276(10) Uani 1 1 d .
C26 C 1.1883(3) 0.2495(4) 0.8061(3) 0.0271(10) Uani 1 1 d .
O27 O 0.7980(2) 0.6672(3) 0.8792(2) 0.0407(10) Uani 1 1 d .
C28 C 1.1564(3) 0.7694(4) 0.6428(3) 0.0278(10) Uani 1 1 d .
O29 O 0.7048(3) 0.4204(3) 0.7023(3) 0.0553(13) Uani 1 1 d .
C30 C 1.1210(3) 0.3938(4) 0.8636(3) 0.0275(10) Uani 1 1 d .
C31 C 0.7558(3) 0.6744(4) 0.8110(3) 0.0301(10) Uani 1 1 d .
O32 O 0.8968(4) 0.4584(4) 0.4795(4) 0.0723(19) Uani 1 1 d .
C38 C 0.8013(9) 0.3710(11) 0.8646(7) 0.105(2) Uani 1 1 d .
H38 H 0.7526 0.4015 0.8784 0.125 Uiso 1 1 calc R
O4 O 1.0000 0.7127(6) 1.0000 0.132(6) Uani 1 2 d S
O9 O 0.8724(5) 0.1368(6) 0.5690(5) 0.094(2) Uiso 1 1 d .
O10 O 0.7751(6) 0.3090(8) 0.4208(6) 0.051(4) Uiso 0.482(19) 1 d P
C1 C 0.7311(16) 0.220(2) 0.9098(17) 0.203(4) Uiso 1 1 d .
N1 N 0.6933(9) 0.3898(11) 0.3196(11) 0.153(5) Uani 1 1 d .
C2 C 0.7131(8) 0.3079(11) 0.3694(7) 0.105(2) Uani 1 1 d .
H2 H 0.6804 0.2515 0.3647 0.125 Uiso 1 1 calc R
C3 C 0.7545(17) 0.484(2) 0.3207(17) 0.203(4) Uiso 1 1 d .
C7 C 0.6139(15) 0.385(2) 0.2601(16) 0.203(4) Uiso 1 1 d .
C11 C 0.8808(18) 0.224(2) 0.8605(18) 0.203(4) Uiso 1 1 d .
N2 N 0.9564(10) -0.0083(9) 0.5540(8) 0.138(3) Uani 1 1 d .
C5 C 0.8810(8) 0.0507(11) 0.5271(7) 0.105(2) Uani 1 1 d .
H5 H 0.8431 0.0293 0.4847 0.125 Uiso 1 1 calc R
C6 C 1.0247(16) 0.033(2) 0.6176(17) 0.203(4) Uiso 1 1 d .
C8 C 0.9603(14) -0.115(2) 0.5161(18) 0.203(4) Uiso 1 1 d .
C1A C 0.7833(7) 0.2049(9) 0.4248(7) 0.086(3) Uiso 1 1 d .
C2A C 0.8972(18) 0.002(3) 0.654(2) 0.233(12) Uiso 1 1 d .

loop_
_atom_site_aniso_label
_atom_site_aniso_U_11
_atom_site_aniso_U_22
_atom_site_aniso_U_33
_atom_site_aniso_U_23
_atom_site_aniso_U_13
_atom_site_aniso_U_12
Ca1 0.0207(4) 0.0180(4) 0.0172(3) -0.0009(3) 0.0035(3) -0.0001(3)
Ca2 0.0219(4) 0.0298(5) 0.0183(4) 0.0000(4) 0.0033(3) 0.0008(4)
Ca3 0.0237(4) 0.0336(5) 0.0181(4) 0.0051(4) 0.0026(3) 0.0094(4)
O1 0.0213(14) 0.0284(16) 0.0243(14) 0.0010(14) 0.0048(12) -0.0038(14)
O2 0.0290(17) 0.038(2) 0.0288(16) -0.0076(15) -0.0039(13) 0.0175(17)
O3 0.056(3) 0.039(2) 0.040(2) 0.0101(19) 0.0165(19) -0.007(2)
C4 0.024(2) 0.030(2) 0.0200(19) -0.0003(18) 0.0050(17) -0.0003(19)
O5 0.050(2) 0.043(2) 0.0317(18) -0.0190(17) 0.0178(17) -0.0119(19)
O6 0.0287(16) 0.0302(17) 0.0157(13) -0.0026(13) 0.0012(11) 0.0029(14)
O7 0.0357(19) 0.063(3) 0.0358(19) 0.025(2) -0.0088(15) -0.013(2)
O8 0.056(2) 0.050(2) 0.0301(17) 0.0186(19) 0.0194(17) 0.007(2)
C9 0.023(2) 0.022(2) 0.0189(17) 0.0003(16) 0.0015(16) 0.0028(17)
C10 0.027(2) 0.037(3) 0.024(2) -0.004(2) -0.0066(17) 0.015(2)
O11 0.051(2) 0.071(3) 0.046(2) -0.038(2) -0.0195(19) 0.038(2)
C12 0.025(2) 0.035(3) 0.0158(17) -0.0040(18) -0.0004(16) 0.005(2)
C13 0.029(2) 0.025(2) 0.0201(19) -0.0043(18) -0.0006(17) 0.003(2)
O14 0.037(2) 0.045(2) 0.050(2) -0.021(2) -0.0054(17) 0.0180(19)
N15 0.190(9) 0.101(6) 0.125(6) 0.008(5) 0.032(6) -0.074(6)
C16 0.028(2) 0.029(2) 0.026(2) -0.009(2) 0.0112(18) -0.007(2)
C17 0.025(2) 0.023(2) 0.032(2) -0.0038(19) 0.0049(18) -0.0067(19)
C18 0.031(2) 0.035(3) 0.0203(19) 0.0031(19) -0.0013(18) -0.012(2)
C19 0.025(2) 0.032(3) 0.035(2) -0.010(2) 0.0064(19) -0.008(2)
C20 0.028(2) 0.029(2) 0.025(2) -0.0054(19) 0.0121(18) -0.007(2)
O21 0.0344(19) 0.043(2) 0.051(2) -0.0162(19) 0.0244(17) -0.0170(18)
C22 0.023(2) 0.027(2) 0.024(2) -0.0039(18) 0.0033(17) -0.0068(19)
C23 0.037(3) 0.037(3) 0.037(3) 0.021(2) 0.013(2) 0.010(2)
C24 0.025(2) 0.038(3) 0.022(2) -0.005(2) -0.0060(17) 0.016(2)
C25 0.025(2) 0.030(2) 0.028(2) -0.011(2) 0.0075(18) -0.007(2)
C26 0.027(2) 0.029(2) 0.025(2) -0.0013(19) 0.0019(17) 0.010(2)
O27 0.038(2) 0.053(3) 0.0316(18) 0.0057(18) -0.0010(15) 0.024(2)
C28 0.030(2) 0.025(2) 0.029(2) -0.0077(19) 0.0081(18) -0.011(2)
O29 0.049(2) 0.043(2) 0.078(3) -0.040(2) 0.035(2) -0.024(2)
C30 0.028(2) 0.033(2) 0.0209(19) -0.0071(19) -0.0037(17) 0.010(2)
C31 0.028(2) 0.029(2) 0.034(2) -0.003(2) 0.0022(19) 0.012(2)
O32 0.105(4) 0.036(2) 0.082(4) 0.035(2) 0.056(3) 0.035(3)
C38 0.116(5) 0.112(6) 0.083(4) 0.002(4) -0.011(4) -0.010(5)
O4 0.319(19) 0.040(4) 0.035(4) 0.000 -0.004(7) 0.000
N1 0.147(11) 0.117(9) 0.188(13) -0.008(10) -0.042(10) 0.033(9)
C2 0.116(5) 0.112(6) 0.083(4) 0.002(4) -0.011(4) -0.010(5)
N2 0.190(9) 0.101(6) 0.125(6) 0.008(5) 0.032(6) -0.074(6)
C5 0.116(5) 0.112(6) 0.083(4) 0.002(4) -0.011(4) -0.010(5)

loop_
_atom_type_symbol
_atom_type_description
_atom_type_scat_dispersion_real
_atom_type_scat_dispersion_imag
_atom_type_scat_source
C C 0.0033 0.0016 'International Tables Vol C Tables 4.2.6.8 and 6.1.1.4'
H H 0.0000 0.0000 'International Tables Vol C Tables 4.2.6.8 and 6.1.1.4'
O O 0.0106 0.0060 'International Tables Vol C Tables 4.2.6.8 and 6.1.1.4'
N N 0.0061 0.0033 'International Tables Vol C Tables 4.2.6.8 and 6.1.1.4'
Ca Ca 0.2262 0.3064 'International Tables Vol C Tables 4.2.6.8 and 6.1.1.4'

loop_
_geom_angle_atom_site_label_1
_geom_angle_atom_site_label_2
_geom_angle_atom_site_label_3
_geom_angle
_geom_angle_site_symmetry_1
_geom_angle_site_symmetry_3
O8 Ca1 O1 96.44(15) . .
O8 Ca1 O14 90.77(17) . .
O1 Ca1 O14 79.55(13) . .
O8 Ca1 O29 110.69(19) . .
O1 Ca1 O29 145.60(14) . .
O14 Ca1 O29 79.34(15) . .
O8 Ca1 O2 93.54(14) . .
O1 Ca1 O2 87.03(12) . .
O14 Ca1 O2 166.29(13) . .
O29 Ca1 O2 111.09(15) . .
O8 Ca1 O3 169.26(17) . .
O1 Ca1 O3 72.92(14) . .
O14 Ca1 O3 88.72(16) . .
O29 Ca1 O3 79.76(18) . .
O2 Ca1 O3 84.62(14) . .
O8 Ca1 O21 84.28(16) . .
O1 Ca1 O21 155.97(13) . .
O14 Ca1 O21 124.48(14) . .
O29 Ca1 O21 52.04(12) . .
O2 Ca1 O21 68.97(13) . .
O3 Ca1 O21 104.80(15) . .
O32 Ca2 O10 80.0(3) . .
O32 Ca2 O9 178.2(3) . .
O10 Ca2 O9 101.9(3) . .
O32 Ca2 O21 86.95(16) . .
O10 Ca2 O21 78.0(3) . .
O9 Ca2 O21 93.1(2) . .
O32 Ca2 O6 80.58(15) . 2_756
O10 Ca2 O6 88.9(2) . 2_756
O9 Ca2 O6 99.7(2) . 2_756
O21 Ca2 O6 163.37(15) . 2_756
O32 Ca2 O6 98.6(2) . .
O10 Ca2 O6 161.8(2) . .
O9 Ca2 O6 79.8(2) . .
O21 Ca2 O6 120.13(13) . .
O6 Ca2 O6 72.97(11) 2_756 .
O32 Ca2 O2 82.4(2) . .
O10 Ca2 O2 144.6(3) . .
O9 Ca2 O2 95.9(2) . .
O21 Ca2 O2 70.60(14) . .
O6 Ca2 O2 118.06(12) 2_756 .
O6 Ca2 O2 51.63(10) . .
O32 Ca2 Ca2 80.51(15) . 2_756
O10 Ca2 Ca2 126.1(2) . 2_756
O9 Ca2 Ca2 98.56(19) . 2_756
O21 Ca2 Ca2 149.49(11) . 2_756
O6 Ca2 Ca2 38.42(8) 2_756 2_756
O6 Ca2 Ca2 36.67(7) . 2_756
O2 Ca2 Ca2 80.18(8) . 2_756
O27 Ca3 O11 162.6(2) . .
O27 Ca3 O1 88.02(13) . .
O11 Ca3 O1 82.56(14) . .
O27 Ca3 O7 87.23(15) . .
O11 Ca3 O7 109.15(18) . .
O1 Ca3 O7 142.17(14) . .
O27 Ca3 O3 91.70(16) . .
O11 Ca3 O3 98.75(16) . .
O1 Ca3 O3 70.01(12) . .
O7 Ca3 O3 72.65(15) . .
O27 Ca3 O11 122.13(17) . 2_757
O11 Ca3 O11 68.0(2) . 2_757
O1 Ca3 O11 149.82(16) . 2_757
O7 Ca3 O11 50.78(13) . 2_757
O3 Ca3 O11 107.09(15) . 2_757
O27 Ca3 O5 84.81(15) . .
O11 Ca3 O5 77.86(18) . .
O1 Ca3 O5 51.01(11) . .
O7 Ca3 O5 164.36(15) . .
O3 Ca3 O5 120.97(12) . .
O11 Ca3 O5 124.24(13) 2_757 .
O27 Ca3 O4 98.02(17) . .
O11 Ca3 O4 71.60(16) . .
O1 Ca3 O4 109.29(10) . .
O7 Ca3 O4 108.54(12) . .
O3 Ca3 O4 170.23(16) . .
O11 Ca3 O4 68.34(16) 2_757 .
O5 Ca3 O4 59.52(11) . .
O27 Ca3 Ca3 137.47(11) . 2_757
O11 Ca3 Ca3 41.42(10) . 2_757
O1 Ca3 Ca3 119.53(8) . 2_757
O7 Ca3 Ca3 87.84(9) . 2_757
O3 Ca3 Ca3 126.64(11) . 2_757
O11 Ca3 Ca3 37.07(9) 2_757 2_757
O5 Ca3 Ca3 88.96(10) . 2_757
O4 Ca3 Ca3 44.64(13) . 2_757
C4 O1 Ca1 149.3(3) . .
C4 O1 Ca3 96.0(3) . .
Ca1 O1 Ca3 105.24(12) . .
C9 O2 Ca1 163.3(3) . .
C9 O2 Ca2 92.6(3) . .
Ca1 O2 Ca2 101.67(12) . .
C38 O3 Ca1 121.1(6) . .
C38 O3 Ca3 125.9(7) . .
Ca1 O3 Ca3 99.49(15) . .
O5 C4 O1 123.3(4) . .
O5 C4 C22 119.0(4) . .
O1 C4 C22 117.6(4) . .
C4 O5 Ca3 87.6(3) . .
C9 O6 Ca2 135.4(3) . 2_756
C9 O6 Ca2 93.2(3) . .
Ca2 O6 Ca2 104.91(11) 2_756 .
C18 O7 Ca3 94.9(3) . .
C23 O8 Ca1 131.0(4) . .
O2 C9 O6 121.9(4) . .
O2 C9 C12 119.5(4) . .
O6 C9 C12 118.6(4) . .
C30 C10 C26 121.0(4) . .
C18 O11 Ca3 163.5(4) 2_757 .
C18 O11 Ca3 91.2(3) 2_757 2_757
Ca3 O11 Ca3 101.51(15) . 2_757
C13 C12 C24 119.6(4) . .
C13 C12 C9 121.7(4) . .
C24 C12 C9 118.6(4) . .
C12 C13 C26 121.8(4) . .
C31 O14 Ca1 142.0(4) . .
C38 N15 C11 119.4(17) . .
C38 N15 C1 123.5(19) . .
C11 N15 C1 117.0(17) . .
C22 C16 C28 120.1(4) . .
C25 C17 C22 119.9(4) . .
O7 C18 O11 120.6(5) . 2_757
O7 C18 C30 120.0(4) . 2_757
O11 C18 C30 119.4(4) 2_757 2_757
O29 C19 O21 121.2(5) . .
O29 C19 C28 120.0(4) . 3_445
O21 C19 C28 118.8(4) . 3_445
C25 C20 C28 121.1(4) . .
C19 O21 Ca2 160.3(4) . .
C19 O21 Ca1 89.5(3) . .
Ca2 O21 Ca1 103.78(14) . .
C16 C22 C17 119.8(4) . .
C16 C22 C4 119.5(4) . .
C17 C22 C4 120.6(4) . .
O32 C23 O8 124.8(5) . .
O32 C23 C25 117.5(5) . 2_756
O8 C23 C25 117.6(5) . 2_756
C30 C24 C12 120.1(4) . .
C20 C25 C17 120.1(4) . .
C20 C25 C23 119.6(4) . 2_756
C17 C25 C23 120.2(4) . 2_756
C13 C26 C10 118.2(4) . .
C13 C26 C31 120.6(4) . 3_545
C10 C26 C31 121.2(4) . 3_545
C31 O27 Ca3 130.8(3) . .
C20 C28 C16 119.1(4) . .
C20 C28 C19 120.6(4) . 3
C16 C28 C19 120.2(4) . 3
C19 O29 Ca1 95.6(3) . .
C10 C30 C24 119.2(4) . .
C10 C30 C18 121.3(4) . 2_757
C24 C30 C18 119.5(4) . 2_757
O14 C31 O27 126.1(5) . .
O14 C31 C26 116.1(4) . 3_455
O27 C31 C26 117.7(4) . 3_455
C23 O32 Ca2 144.0(4) . .
O3 C38 N15 130.1(16) . .
Ca3 O4 Ca3 90.7(3) 2_757 .
C5 O9 Ca2 130.2(7) . .
C2 O10 Ca2 174.6(10) . .
C2 N1 C7 117.8(17) . .
C2 N1 C3 119.9(15) . .
C7 N1 C3 122.2(17) . .
O10 C2 N1 120.5(14) . .
C5 N2 C8 115.6(15) . .
C5 N2 C6 122.2(14) . .
C8 N2 C6 122.2(19) . .
O9 C5 N2 115.2(10) . .
C8 C8 N2 101.3(13) 2_756 .

loop_
_geom_bond_atom_site_label_1
_geom_bond_atom_site_label_2
_geom_bond_distance
_geom_bond_site_symmetry_2
Ca1 O8 2.311(4) .
Ca1 O1 2.314(3) .
Ca1 O14 2.342(4) .
Ca1 O29 2.419(4) .
Ca1 O2 2.446(3) .
Ca1 O3 2.471(4) .
Ca1 O21 2.538(4) .
Ca2 O32 2.268(5) .
Ca2 O10 2.310(10) .
Ca2 O9 2.327(8) .
Ca2 O21 2.357(4) .
Ca2 O6 2.412(3) 2_756
Ca2 O6 2.510(3) .
Ca2 O2 2.523(4) .
Ca2 Ca2 3.9033(17) 2_756
Ca3 O27 2.299(4) .
Ca3 O11 2.334(4) .
Ca3 O1 2.460(3) .
Ca3 O7 2.495(4) .
Ca3 O3 2.501(5) .
Ca3 O11 2.562(4) 2_757
Ca3 O5 2.648(4) .
Ca3 O4 2.666(6) .
Ca3 Ca3 3.7943(18) 2_757
O1 C4 1.259(6) .
O2 C9 1.253(6) .
O3 C38 1.216(14) .
C4 O5 1.248(6) .
C4 C22 1.509(6) .
O6 C9 1.255(5) .
O6 Ca2 2.412(3) 2_756
O7 C18 1.237(6) .
O8 C23 1.261(7) .
C9 C12 1.495(6) .
C10 C30 1.384(7) .
C10 C26 1.414(7) .
O11 C18 1.260(6) 2_757
O11 Ca3 2.562(4) 2_757
C12 C13 1.372(7) .
C12 C24 1.402(7) .
C13 C26 1.385(6) .
O14 C31 1.242(6) .
N15 C38 1.244(17) .
N15 C11 1.50(3) .
N15 C1 1.55(3) .
C16 C22 1.383(7) .
C16 C28 1.394(6) .
C17 C25 1.387(6) .
C17 C22 1.393(7) .
C18 O11 1.260(6) 2_757
C18 C30 1.480(6) 2_757
C19 O29 1.239(6) .
C19 O21 1.260(6) .
C19 C28 1.485(7) 3_445
C20 C25 1.361(7) .
C20 C28 1.392(7) .
C23 O32 1.222(8) .
C23 C25 1.502(6) 2_756
C24 C30 1.399(6) .
C25 C23 1.502(6) 2_756
C26 C31 1.495(7) 3_545
O27 C31 1.246(6) .
C28 C19 1.485(7) 3
C30 C18 1.480(6) 2_757
C31 C26 1.495(7) 3_455
O4 Ca3 2.666(6) 2_757
O9 C5 1.349(15) .
O10 C2 1.259(15) .
N1 C2 1.385(19) .
N1 C7 1.56(3) .
N1 C3 1.61(3) .
N2 C5 1.504(19) .
N2 C8 1.56(3) .
N2 C6 1.56(3) .
C8 C8 1.42(4) 2_756
